data_7250800
loop_
_publ_author_name
'Liu, Cheng'
'Xie, Zhen-Lang'
'Dong, Xin'
'Jin, Wan-Ting'
'Lian, Yi-Xin'
'Zhou, Zhao-Hui'

_publ_section_title
;
 Construction of octanuclear polyoxomolybdenum(v)-based porous materials
 with lithium additives
;
_journal_issue 37
_journal_name_full 'RSC Advances'
_journal_page_first 30062
_journal_page_last 30070
_journal_paper_doi 10.1039/D5RA03010B
_journal_volume 15
_journal_year 2025
_chemical_formula_moiety 'C32 H52 Mo8 N24 O20, 4.8[NH4], 61.6[H2O]'
_chemical_formula_sum 'C32 H52 Mo8 N24 O20'
_chemical_formula_weight 1860.49
_chemical_name_systematic 'MO with NH4'
_space_group_crystal_system monoclinic
_space_group_IT_number 12
_space_group_name_Hall '-C 2y'
_space_group_name_H-M_alt 'C 1 2/m 1'
_atom_sites_solution_hydrogens mixed
_atom_sites_solution_primary dual
_audit_creation_date 2024-10-16
_audit_creation_method
;
Olex2 1.3
(compiled 2020.11.12 svn.r5f609507 for OlexSys, GUI svn.r6408)
;
_audit_update_record
;
2025-04-14 deposited with the CCDC.	2025-08-04 downloaded from the CCDC.
;
_cell_angle_alpha 90
_cell_angle_beta 94.1520(10)
_cell_angle_gamma 90
_cell_formula_units_Z 10
_cell_length_a 29.8259(3)
_cell_length_b 46.5268(6)
_cell_length_c 24.3732(3)
_cell_measurement_reflns_used 21411
_cell_measurement_temperature 100.01(10)
_cell_measurement_theta_max 68.3220
_cell_measurement_theta_min 2.9580
_cell_volume 33734.0(7)
_computing_cell_refinement 'CrysAlisPro 1.171.42.72a (Rigaku OD, 2022)'
_computing_data_collection 'CrysAlisPro 1.171.42.72a (Rigaku OD, 2022)'
_computing_data_reduction 'CrysAlisPro 1.171.42.72a (Rigaku OD, 2022)'
_computing_molecular_graphics 'Olex2 1.3 (Dolomanov et al., 2009)'
_computing_publication_material 'Olex2 1.3 (Dolomanov et al., 2009)'
_computing_structure_refinement 'SHELXL 2018/3 (Sheldrick, 2015)'
_computing_structure_solution 'SHELXT 2018/2 (Sheldrick, 2018)'
_diffrn_ambient_temperature 100.15
_diffrn_detector_area_resol_mean 10.4741
_diffrn_detector_type Atlas
_diffrn_measured_fraction_theta_full 0.989
_diffrn_measured_fraction_theta_max 0.989
_diffrn_measurement_details
;
List of Runs (angles in degrees, time in seconds):

  # Type    Start    End  Width  t~exp~   \w     \q     \k     \f   Frames
#--------------------------------------------------------------------------
  1  \w   -110.00 -75.00   1.00    2.50    --  -41.98 -57.00-150.00   35
  2  \w    -91.00  -2.00   1.00    2.50    --  -41.98 125.00 120.00   89
  3  \w     23.00  89.00   1.00    2.50    --   41.98-125.00 120.00   66
  4  \w      4.00  30.00   1.00    2.50    --   41.98 -99.00 150.00   26
  5  \w    134.00 163.00   1.00   11.00    --   95.52 125.00  30.00   29
  6  \w     22.00  79.00   1.00   11.00    --   95.52 -30.00  90.00   57
  7  \w     22.00  99.00   1.00   11.00    --   95.52 -77.00 -60.00   77
  8  \w     25.00 121.00   1.00   11.00    --   95.52 -61.00   0.00   96
  9  \w     76.00 128.00   1.00   11.00    --   95.52  45.00   0.00   52
 10  \w     72.00 146.00   1.00   11.00    --   95.52  30.00 -60.00   74
;
_diffrn_measurement_device 'four-circle diffractometer'
_diffrn_measurement_device_type 'SuperNova, Dual, Cu at home/near, Atlas'
_diffrn_measurement_method '\w scans'
_diffrn_radiation_type CuK\a
_diffrn_radiation_wavelength 1.54184
_diffrn_reflns_av_R_equivalents 0.0471
_diffrn_reflns_av_unetI/netI 0.0575
_diffrn_reflns_Laue_measured_fraction_full 0.989
_diffrn_reflns_Laue_measured_fraction_max 0.989
_diffrn_reflns_limit_h_max 29
_diffrn_reflns_limit_h_min -35
_diffrn_reflns_limit_k_max 54
_diffrn_reflns_limit_k_min -50
_diffrn_reflns_limit_l_max 20
_diffrn_reflns_limit_l_min -28
_diffrn_reflns_number 62493
_diffrn_reflns_point_group_measured_fraction_full 0.989
_diffrn_reflns_point_group_measured_fraction_max 0.989
_diffrn_reflns_theta_full 65.089
_diffrn_reflns_theta_max 65.089
_diffrn_reflns_theta_min 2.608
_exptl_absorpt_coefficient_mu 6.223
_exptl_absorpt_correction_T_max 1.00000
_exptl_absorpt_correction_T_min 0.64415
_exptl_absorpt_correction_type multi-scan
_exptl_absorpt_process_details
;
CrysAlisPro 1.171.42.72a (Rigaku Oxford Diffraction, 2022)
Empirical absorption correction using spherical harmonics,
implemented in SCALE3 ABSPACK scaling algorithm.
;
_exptl_crystal_colour 'metallic yellowish orange'
_exptl_crystal_colour_lustre metallic
_exptl_crystal_colour_modifier yellowish
_exptl_crystal_colour_primary orange
_exptl_crystal_density_diffrn 0.916
_exptl_crystal_description block
_exptl_crystal_F_000 9080
_exptl_crystal_size_max 0.15
_exptl_crystal_size_mid 0.15
_exptl_crystal_size_min 0.1
_refine_diff_density_max 0.753
_refine_diff_density_min -0.639
_refine_diff_density_rms 0.090
_refine_ls_extinction_method none
_refine_ls_goodness_of_fit_ref 1.025
_refine_ls_hydrogen_treatment constr
_refine_ls_matrix_type full
_refine_ls_number_parameters 969
_refine_ls_number_reflns 28854
_refine_ls_number_restraints 0
_refine_ls_restrained_S_all 1.025
_refine_ls_R_factor_all 0.0905
_refine_ls_R_factor_gt 0.0597
_refine_ls_shift/su_max 0.002
_refine_ls_shift/su_mean 0.000
_refine_ls_structure_factor_coef Fsqd
_refine_ls_weighting_details 'w=1/[\s^2^(Fo^2^)+(0.0584P)^2^+217.2748P] where P=(Fo^2^+2Fc^2^)/3'
_refine_ls_weighting_scheme calc
_refine_ls_wR_factor_gt 0.1441
_refine_ls_wR_factor_ref 0.1660
_reflns_Friedel_coverage 0.000
_reflns_number_gt 18538
_reflns_number_total 28854
_reflns_threshold_expression 'I > 2\s(I)'
_cod_data_source_file d5ra03010b2.cif
_cod_data_source_block exp_20101_auto
_cod_database_code 7250800
_shelx_shelxl_version_number 2018/3
_shelx_space_group_comment
;
The symmetry employed for this shelxl refinement is uniquely defined
by the following loop, which should always be used as a source of
symmetry information in preference to the above space-group names.
They are only intended as comments.
;
_shelx_estimated_absorpt_t_max 0.575
_shelx_estimated_absorpt_t_min 0.455
_olex2_refinement_description
;
1. Fixed Uiso
 At 1.2 times of:
  All O(H) groups
 At 1.5 times of:
  All C(H,H,H) groups
2. Uiso/Uaniso restraints and constraints
C1: within 2A with sigma of 0.001 and sigma for terminal atoms of 0.002 within
2A
3.a Riding coordinates:
 O11(H11), O16(H16), O23(H23), O2(H2), O6(H6)
3.b Idealised Me refined as rotating group:
 C24(H24a,H24b,H24c), C21(H21a,H21b,H21c), C25(H25a,H25b,H25c), C28(H28a,H28b,
 H28c), C29(H29a,H29b,H29c), C32(H32a,H32b,H32c), C17(H17a,H17b,H17c), C20(H20a,
 H20b,H20c), C37(H37a,H37b,H37c), C33(H33a,H33b,H33c), C40(H40a,H40b,H40c),
 C36(H36a,H36b,H36c), C13(H13a,H13b,H13c), C16(H16a,H16b,H16c), C12(H12a,H12b,
 H12c), C9(H9a,H9b,H9c), C1(H1a,H1b,H1c), C4(H4a,H4b,H4c), C8(H8a,H8b,H8c),
 C5(H5a,H5b,H5c)
;
_smtbx_masks_special_details
;
A solvent mask was calculated and 6628 electrons were 
found in a volume of 21476\%A^3^ in 1 void per unit cell. 
This is consistent with the presence of 
4[NH4], 62.4[H2O] per Asymmetric Unit 
which account for 6680 electrons 
per unit cell.
;
_smtbx_masks_void_probe_radius 1.2
_smtbx_masks_void_truncation_radius 1.2
_olex2_submission_special_instructions 'No special instructions were received'
_oxdiff_exptl_absorpt_empirical_details
;
Empirical correction (ABSPACK) includes:
- Absorption correction using spherical harmonics
- Frame scaling
;

loop_
_space_group_symop_operation_xyz
'x, y, z'
'-x, y, -z'
'x+1/2, y+1/2, z'
'-x+1/2, y+1/2, -z'
'-x, -y, -z'
'x, -y, z'
'-x+1/2, -y+1/2, -z'
'x+1/2, -y+1/2, z'

loop_
_atom_site_label
_atom_site_type_symbol
_atom_site_fract_x
_atom_site_fract_y
_atom_site_fract_z
_atom_site_U_iso_or_equiv
_atom_site_adp_type
_atom_site_occupancy
_atom_site_site_symmetry_order
_atom_site_calc_flag
_atom_site_refinement_flags_posn
_atom_site_refinement_flags_adp
_atom_site_refinement_flags_occupancy
_atom_site_disorder_assembly
_atom_site_disorder_group
Mo6 Mo 0.65926(2) 0.31700(2) 0.99446(3) 0.05347(15) Uani 1 1 d . . . . .
Mo7 Mo 0.73260(2) 0.30743(2) 1.12433(3) 0.05625(16) Uani 1 1 d . . . . .
Mo5 Mo 0.65054(2) 0.29098(2) 0.90203(2) 0.05586(16) Uani 1 1 d . . . . .
Mo8 Mo 0.79402(2) 0.27244(2) 1.15921(2) 0.05541(16) Uani 1 1 d . . . . .
O11 O 0.69873(14) 0.25617(11) 0.91015(19) 0.0560(12) Uani 1 1 d . . . . .
H11 H 0.701277 0.264445 0.878062 0.067 Uiso 1 1 d R U . . .
O13 O 0.69707(16) 0.31715(10) 0.9316(2) 0.0609(13) Uani 1 1 d . . . . .
O14 O 0.63074(15) 0.28032(10) 0.9731(2) 0.0597(13) Uani 1 1 d . . . . .
O18 O 0.72929(15) 0.26763(11) 1.14826(18) 0.0559(12) Uani 1 1 d . . . . .
O17 O 0.79527(16) 0.30405(11) 1.1075(2) 0.0608(13) Uani 1 1 d . . . . .
O19 O 0.73170(16) 0.32824(11) 1.1820(2) 0.0646(14) Uani 1 1 d . . . . .
O12 O 0.60929(16) 0.31183(12) 0.8712(2) 0.0631(13) Uani 1 1 d . . . . .
O15 O 0.62022(16) 0.34255(11) 0.9807(2) 0.0642(14) Uani 1 1 d . . . . .
O20 O 0.80379(16) 0.28649(13) 1.2225(2) 0.0696(15) Uani 1 1 d . . . . .
O16 O 0.71230(14) 0.29277(10) 1.04232(19) 0.0554(12) Uani 1 1 d . . . . .
H16 H 0.726352 0.307833 1.030060 0.067 Uiso 1 1 d R U . . .
N24 N 0.65804(19) 0.30753(13) 1.1240(3) 0.0582(16) Uani 1 1 d . . . . .
N17 N 0.63263(17) 0.22967(13) 0.8483(2) 0.0532(14) Uani 1 1 d . . . . .
N23 N 0.63131(19) 0.31069(12) 1.0739(2) 0.0562(15) Uani 1 1 d . . . . .
N14 N 0.7063(2) 0.27036(14) 0.8033(3) 0.0594(16) Uani 1 1 d . . . . .
N18 N 0.61237(19) 0.25356(14) 0.8705(2) 0.0575(15) Uani 1 1 d . . . . .
N16 N 0.56004(19) 0.22074(15) 0.8485(2) 0.0605(16) Uani 1 1 d . . . . .
N20 N 0.7050(2) 0.35070(13) 1.0276(3) 0.0608(16) Uani 1 1 d . . . . .
N15 N 0.6847(2) 0.29350(15) 0.8249(3) 0.0635(17) Uani 1 1 d . . . . .
N22 N 0.58691(19) 0.30342(15) 1.1432(3) 0.0643(17) Uani 1 1 d . . . . .
N21 N 0.7331(2) 0.34690(14) 1.0759(3) 0.0727(19) Uani 1 1 d . . . . .
N19 N 0.7496(2) 0.38830(15) 1.0378(4) 0.091(3) Uani 1 1 d . . . . .
N13 N 0.7153(3) 0.30843(19) 0.7508(3) 0.084(2) Uani 1 1 d . . . . .
C26 C 0.5888(2) 0.30786(16) 1.0897(3) 0.0553(18) Uani 1 1 d . . . . .
C23 C 0.5689(2) 0.24723(18) 0.8699(3) 0.0568(19) Uani 1 1 d . . . . .
C22 C 0.6000(2) 0.2109(2) 0.8357(3) 0.062(2) Uani 1 1 d . . . . .
C24 C 0.5348(3) 0.26590(19) 0.8908(3) 0.070(2) Uani 1 1 d . . . . .
H24A H 0.545110 0.272773 0.927607 0.106 Uiso 1 1 calc R U . . .
H24B H 0.506716 0.255137 0.892868 0.106 Uiso 1 1 calc R U . . .
H24C H 0.529606 0.282359 0.866082 0.106 Uiso 1 1 calc R U . . .
C27 C 0.6314(3) 0.30322(18) 1.1628(3) 0.065(2) Uani 1 1 d . . . . .
C21 C 0.6077(3) 0.18224(18) 0.8138(3) 0.070(2) Uani 1 1 d . . . . .
H21A H 0.619061 0.183959 0.777155 0.105 Uiso 1 1 calc R U . . .
H21B H 0.579410 0.171475 0.811075 0.105 Uiso 1 1 calc R U . . .
H21C H 0.629863 0.172080 0.838305 0.105 Uiso 1 1 calc R U . . .
C18 C 0.7239(3) 0.2806(2) 0.7587(4) 0.083(3) Uani 1 1 d . . . . .
C25 C 0.5491(2) 0.30972(19) 1.0482(4) 0.071(2) Uani 1 1 d . . . . .
H25A H 0.553724 0.325403 1.022395 0.107 Uiso 1 1 calc R U . . .
H25B H 0.521764 0.313426 1.067175 0.107 Uiso 1 1 calc R U . . .
H25C H 0.545798 0.291544 1.028002 0.107 Uiso 1 1 calc R U . . .
C30 C 0.7163(3) 0.37600(17) 1.0061(4) 0.069(2) Uani 1 1 d . . . . .
C31 C 0.7594(3) 0.36994(19) 1.0803(4) 0.081(3) Uani 1 1 d . . . . .
C28 C 0.6462(3) 0.2983(3) 1.2221(3) 0.090(3) Uani 1 1 d . . . . .
H28A H 0.655608 0.278246 1.227365 0.134 Uiso 1 1 calc R U . . .
H28B H 0.621168 0.302370 1.244892 0.134 Uiso 1 1 calc R U . . .
H28C H 0.671450 0.311046 1.232892 0.134 Uiso 1 1 calc R U . . .
C19 C 0.6916(3) 0.3159(2) 0.7914(4) 0.083(3) Uani 1 1 d . . . . .
C29 C 0.6944(3) 0.38833(19) 0.9555(4) 0.085(3) Uani 1 1 d . . . . .
H29A H 0.662012 0.390073 0.959294 0.127 Uiso 1 1 calc R U . . .
H29B H 0.699524 0.375765 0.924290 0.127 Uiso 1 1 calc R U . . .
H29C H 0.707027 0.407385 0.949120 0.127 Uiso 1 1 calc R U . . .
C32 C 0.7942(3) 0.3756(2) 1.1247(5) 0.107(4) Uani 1 1 d . . . . .
H32A H 0.791911 0.361399 1.154012 0.160 Uiso 1 1 calc R U . . .
H32B H 0.789905 0.394942 1.139511 0.160 Uiso 1 1 calc R U . . .
H32C H 0.823915 0.374353 1.110222 0.160 Uiso 1 1 calc R U . . .
C17 C 0.7512(3) 0.2623(2) 0.7220(4) 0.093(3) Uani 1 1 d . . . . .
H17A H 0.732024 0.247176 0.704850 0.139 Uiso 1 1 calc R U . . .
H17B H 0.776272 0.253425 0.744158 0.139 Uiso 1 1 calc R U . . .
H17C H 0.762964 0.274316 0.693411 0.139 Uiso 1 1 calc R U . . .
C20 C 0.6744(4) 0.3465(2) 0.8009(5) 0.107(4) Uani 1 1 d . . . . .
H20A H 0.699479 0.358561 0.815369 0.160 Uiso 1 1 calc R U . . .
H20B H 0.651285 0.345907 0.827462 0.160 Uiso 1 1 calc R U . . .
H20C H 0.661624 0.354434 0.766033 0.160 Uiso 1 1 calc R U . . .
Mo9 Mo 0.54201(2) 0.41623(2) 0.99247(3) 0.0669(2) Uani 1 1 d . . . . .
Mo10 Mo 0.63008(2) 0.47258(2) 0.97541(3) 0.0697(2) Uani 1 1 d . . . . .
O24 O 0.6072(2) 0.500000 0.9210(4) 0.072(2) Uani 1 2 d S T P . .
O23 O 0.56096(17) 0.46201(10) 0.9881(2) 0.0729(16) Uani 1 1 d . . . . .
H23 H 0.578822 0.451259 1.014651 0.087 Uiso 1 1 d R U . . .
O22 O 0.48996(16) 0.42438(10) 0.9423(3) 0.0720(16) Uani 1 1 d . . . . .
O21 O 0.54750(17) 0.38112(11) 0.9918(3) 0.0759(17) Uani 1 1 d . . . . .
O26 O 0.6285(2) 0.500000 1.0347(4) 0.074(2) Uani 1 2 d S T P . .
O25 O 0.68469(18) 0.46742(12) 0.9639(3) 0.0864(19) Uani 1 1 d . . . . .
N30 N 0.60505(19) 0.41848(12) 1.0464(3) 0.0627(17) Uani 1 1 d . . . . .
N26 N 0.58119(19) 0.41807(12) 0.9205(3) 0.070(2) Uani 1 1 d . . . . .
N29 N 0.6367(2) 0.43996(13) 1.0398(3) 0.075(2) Uani 1 1 d . . . . .
N27 N 0.6132(2) 0.43948(14) 0.9137(4) 0.076(2) Uani 1 1 d . . . . .
N28 N 0.6589(2) 0.41276(15) 1.1121(4) 0.096(3) Uani 1 1 d . . . . .
N25 N 0.6094(3) 0.41145(18) 0.8391(4) 0.093(2) Uani 1 1 d . . . . .
C39 C 0.6684(3) 0.43534(18) 1.0809(4) 0.083(3) Uani 1 1 d . . . . .
C38 C 0.6187(3) 0.40314(15) 1.0890(4) 0.074(3) Uani 1 1 d . . . . .
C37 C 0.5933(3) 0.37868(18) 1.1113(4) 0.087(3) Uani 1 1 d . . . . .
H37A H 0.560967 0.382592 1.106177 0.131 Uiso 1 1 calc R U . . .
H37B H 0.601972 0.376406 1.150639 0.131 Uiso 1 1 calc R U . . .
H37C H 0.600192 0.360982 1.091833 0.131 Uiso 1 1 calc R U . . .
C34 C 0.5812(3) 0.40183(19) 0.8736(5) 0.081(3) Uani 1 1 d . . . . .
C33 C 0.5518(3) 0.37623(17) 0.8654(4) 0.089(3) Uani 1 1 d . . . . .
H33A H 0.552434 0.369454 0.827375 0.133 Uiso 1 1 calc R U . . .
H33B H 0.520880 0.381394 0.872626 0.133 Uiso 1 1 calc R U . . .
H33C H 0.562507 0.360947 0.890688 0.133 Uiso 1 1 calc R U . . .
C35 C 0.6295(4) 0.4342(2) 0.8669(5) 0.092(3) Uani 1 1 d . . . . .
C40 C 0.7096(3) 0.4544(2) 1.0912(5) 0.112(4) Uani 1 1 d . . . . .
H40A H 0.730714 0.450657 1.063039 0.168 Uiso 1 1 calc R U . . .
H40B H 0.724216 0.450155 1.127635 0.168 Uiso 1 1 calc R U . . .
H40C H 0.700454 0.474614 1.089612 0.168 Uiso 1 1 calc R U . . .
C36 C 0.6648(4) 0.4513(3) 0.8414(5) 0.127(4) Uani 1 1 d . . . . .
H36A H 0.657431 0.471825 0.843222 0.190 Uiso 1 1 calc R U . . .
H36B H 0.666170 0.445577 0.802927 0.190 Uiso 1 1 calc R U . . .
H36C H 0.693962 0.447827 0.861444 0.190 Uiso 1 1 calc R U . . .
Mo4 Mo 0.58969(2) 0.18820(2) 0.63629(3) 0.0737(2) Uani 1 1 d . . . . .
Mo1 Mo 0.53263(3) 0.18818(2) 0.33707(3) 0.0753(2) Uani 1 1 d . . . . .
Mo2 Mo 0.60553(3) 0.18766(2) 0.39892(3) 0.0792(2) Uani 1 1 d . . . . .
Mo3 Mo 0.63378(2) 0.18752(2) 0.55067(3) 0.0805(2) Uani 1 1 d . . . . .
O2 O 0.48093(18) 0.18816(12) 0.3941(2) 0.0714(15) Uani 1 1 d . . . . .
H2 H 0.472217 0.175237 0.369192 0.086 Uiso 1 1 d R U . . .
O6 O 0.5834(2) 0.18848(12) 0.4816(2) 0.0736(16) Uani 1 1 d . . . . .
H6 H 0.600825 0.173380 0.479049 0.088 Uiso 1 1 d R U . . .
O4 O 0.56323(19) 0.21815(13) 0.3799(2) 0.0750(15) Uani 1 1 d . . . . .
O8 O 0.60080(18) 0.21810(14) 0.5838(2) 0.0795(17) Uani 1 1 d . . . . .
O9 O 0.6002(2) 0.15763(14) 0.5848(2) 0.0826(18) Uani 1 1 d . . . . .
O3 O 0.5631(2) 0.15758(14) 0.3795(2) 0.0865(18) Uani 1 1 d . . . . .
O10 O 0.6348(2) 0.18839(13) 0.6824(2) 0.0841(18) Uani 1 1 d . . . . .
O1 O 0.5549(2) 0.18779(15) 0.2754(2) 0.0892(19) Uani 1 1 d . . . . .
O5 O 0.6422(2) 0.18725(17) 0.3500(3) 0.101(2) Uani 1 1 d . . . . .
O7 O 0.6857(2) 0.18672(17) 0.5830(3) 0.105(2) Uani 1 1 d . . . . .
N11 N 0.5586(2) 0.22200(16) 0.6841(3) 0.0688(18) Uani 1 1 d . . . . .
N10 N 0.5445(2) 0.26194(16) 0.7279(3) 0.0695(18) Uani 1 1 d . . . . .
N12 N 0.5147(2) 0.22183(16) 0.6939(3) 0.0686(18) Uani 1 1 d . . . . .
N2 N 0.4406(3) 0.15480(18) 0.3134(3) 0.083(2) Uani 1 1 d . . . . .
N3 N 0.4851(3) 0.15501(17) 0.3015(3) 0.085(2) Uani 1 1 d . . . . .
N9 N 0.6585(2) 0.2214(2) 0.4977(3) 0.085(2) Uani 1 1 d . . . . .
N8 N 0.6475(2) 0.2213(2) 0.4406(3) 0.083(2) Uani 1 1 d . . . . .
N7 N 0.6852(3) 0.2611(2) 0.4639(4) 0.098(3) Uani 1 1 d . . . . .
N5 N 0.6442(3) 0.15333(19) 0.4400(3) 0.093(3) Uani 1 1 d . . . . .
N6 N 0.6556(3) 0.1530(2) 0.4967(3) 0.103(3) Uani 1 1 d . . . . .
N1 N 0.4517(5) 0.1174(2) 0.2606(4) 0.125(4) Uani 1 1 d . . . . .
N4 N 0.6806(4) 0.1126(2) 0.4631(4) 0.136(4) Uani 1 1 d . . . . .
C14 C 0.5755(3) 0.24594(19) 0.7052(3) 0.071(2) Uani 1 1 d . . . . .
C13 C 0.6230(3) 0.2565(2) 0.7018(4) 0.081(3) Uani 1 1 d . . . . .
H13A H 0.625562 0.266178 0.666431 0.121 Uiso 1 1 calc R U . . .
H13B H 0.643706 0.240168 0.704855 0.121 Uiso 1 1 calc R U . . .
H13C H 0.630457 0.270066 0.731829 0.121 Uiso 1 1 calc R U . . .
C15 C 0.5065(3) 0.2459(2) 0.7208(4) 0.077(2) Uani 1 1 d . . . . .
C10 C 0.6641(4) 0.2471(3) 0.4235(4) 0.091(3) Uani 1 1 d . . . . .
C2 C 0.4219(5) 0.1323(3) 0.2884(5) 0.106(4) Uani 1 1 d . . . . .
C11 C 0.6800(3) 0.2458(3) 0.5094(5) 0.096(3) Uani 1 1 d . . . . .
C16 C 0.4625(3) 0.2541(3) 0.7380(5) 0.107(4) Uani 1 1 d . . . . .
H16A H 0.461794 0.251223 0.777818 0.160 Uiso 1 1 calc R U . . .
H16B H 0.439260 0.242143 0.718774 0.160 Uiso 1 1 calc R U . . .
H16C H 0.456778 0.274336 0.729134 0.160 Uiso 1 1 calc R U . . .
C3 C 0.4911(5) 0.1332(3) 0.2706(4) 0.110(4) Uani 1 1 d . . . . .
C7 C 0.6755(4) 0.1288(3) 0.5098(5) 0.127(5) Uani 1 1 d . . . . .
C12 C 0.6981(3) 0.2544(3) 0.5661(4) 0.111(4) Uani 1 1 d . . . . .
H12A H 0.699695 0.237428 0.590028 0.166 Uiso 1 1 calc R U . . .
H12B H 0.678163 0.268723 0.580929 0.166 Uiso 1 1 calc R U . . .
H12C H 0.728217 0.262574 0.564357 0.166 Uiso 1 1 calc R U . . .
C6 C 0.6600(5) 0.1280(3) 0.4213(5) 0.126(4) Uani 1 1 d . . . . .
C9 C 0.6590(4) 0.2559(3) 0.3659(5) 0.120(4) Uani 1 1 d . . . . .
H9A H 0.630244 0.265882 0.358794 0.180 Uiso 1 1 calc R U . . .
H9B H 0.659708 0.238905 0.342276 0.180 Uiso 1 1 calc R U . . .
H9C H 0.683651 0.268863 0.358061 0.180 Uiso 1 1 calc R U . . .
C1 C 0.3752(5) 0.1223(3) 0.2917(5) 0.141(6) Uani 1 1 d . . . . .
H1A H 0.354574 0.135920 0.272283 0.211 Uiso 1 1 calc R U . . .
H1B H 0.368341 0.121152 0.330372 0.211 Uiso 1 1 calc R U . . .
H1C H 0.371642 0.103304 0.274681 0.211 Uiso 1 1 calc R U . . .
C4 C 0.5343(5) 0.1247(3) 0.2494(5) 0.141(5) Uani 1 1 d . . . . .
H4A H 0.549672 0.110998 0.274875 0.211 Uiso 1 1 calc R U . . .
H4B H 0.553128 0.141767 0.246138 0.211 Uiso 1 1 calc R U . . .
H4C H 0.528694 0.115699 0.213224 0.211 Uiso 1 1 calc R U . . .
C8 C 0.6976(5) 0.1215(3) 0.5651(5) 0.153(6) Uani 1 1 d . . . . .
H8A H 0.695254 0.137837 0.590055 0.229 Uiso 1 1 calc R U . . .
H8B H 0.729385 0.117007 0.561539 0.229 Uiso 1 1 calc R U . . .
H8C H 0.682691 0.104718 0.580048 0.229 Uiso 1 1 calc R U . . .
C5 C 0.6521(5) 0.1181(3) 0.3641(5) 0.137(5) Uani 1 1 d . . . . .
H5A H 0.652073 0.134697 0.339294 0.205 Uiso 1 1 calc R U . . .
H5B H 0.622879 0.108406 0.359574 0.205 Uiso 1 1 calc R U . . .
H5C H 0.675876 0.104738 0.355422 0.205 Uiso 1 1 calc R U . . .

loop_
_atom_site_aniso_label
_atom_site_aniso_U_11
_atom_site_aniso_U_22
_atom_site_aniso_U_33
_atom_site_aniso_U_23
_atom_site_aniso_U_13
_atom_site_aniso_U_12
Mo6 0.0427(3) 0.0540(3) 0.0614(4) -0.0035(3) -0.0118(2) 0.0115(2)
Mo7 0.0444(3) 0.0598(4) 0.0619(4) -0.0132(3) -0.0151(3) 0.0097(3)
Mo5 0.0452(3) 0.0638(4) 0.0564(3) -0.0012(3) -0.0116(3) 0.0143(3)
Mo8 0.0426(3) 0.0689(4) 0.0524(3) -0.0086(3) -0.0126(2) 0.0103(3)
O11 0.049(3) 0.066(3) 0.052(3) 0.002(2) -0.003(2) 0.011(2)
O13 0.056(3) 0.053(3) 0.071(3) -0.002(3) -0.012(2) 0.018(2)
O14 0.052(3) 0.059(3) 0.064(3) -0.006(2) -0.020(2) 0.015(2)
O18 0.051(3) 0.067(3) 0.048(3) -0.007(2) -0.006(2) 0.008(2)
O17 0.055(3) 0.069(3) 0.056(3) -0.011(3) -0.016(2) 0.011(2)
O19 0.053(3) 0.065(3) 0.072(3) -0.016(3) -0.018(2) 0.009(2)
O12 0.058(3) 0.078(4) 0.052(3) -0.001(3) -0.010(2) 0.014(3)
O15 0.052(3) 0.064(3) 0.073(3) -0.007(3) -0.015(2) 0.013(2)
O20 0.049(3) 0.093(4) 0.063(3) 0.000(3) -0.018(2) 0.004(3)
O16 0.044(2) 0.055(3) 0.065(3) 0.006(2) -0.019(2) 0.005(2)
N24 0.052(3) 0.051(3) 0.068(4) -0.016(3) -0.022(3) 0.010(3)
N17 0.040(3) 0.067(4) 0.050(3) -0.015(3) -0.011(2) 0.002(3)
N23 0.051(3) 0.052(3) 0.062(4) -0.003(3) -0.016(3) -0.010(3)
N14 0.052(3) 0.062(4) 0.063(4) -0.002(3) -0.006(3) 0.018(3)
N18 0.049(3) 0.067(4) 0.055(4) -0.002(3) -0.014(3) 0.004(3)
N16 0.049(3) 0.076(4) 0.055(4) 0.001(3) -0.003(3) -0.004(3)
N20 0.058(3) 0.047(3) 0.076(4) -0.004(3) -0.012(3) 0.008(3)
N15 0.060(4) 0.070(4) 0.057(4) 0.008(3) -0.015(3) 0.013(3)
N22 0.048(3) 0.087(5) 0.057(4) 0.006(3) -0.006(3) 0.003(3)
N21 0.064(4) 0.058(4) 0.093(5) -0.004(4) -0.019(4) 0.005(3)
N19 0.071(5) 0.053(4) 0.147(8) 0.005(5) -0.014(5) -0.007(4)
N13 0.089(5) 0.096(6) 0.070(5) 0.008(4) 0.023(4) 0.017(5)
C26 0.045(4) 0.053(4) 0.066(5) -0.006(4) -0.008(3) 0.004(3)
C23 0.046(4) 0.087(6) 0.038(4) 0.003(4) 0.002(3) 0.016(4)
C22 0.042(4) 0.103(6) 0.041(4) -0.012(4) 0.001(3) 0.001(4)
C24 0.058(4) 0.088(6) 0.065(5) 0.006(5) 0.001(4) 0.000(4)
C27 0.052(4) 0.075(5) 0.068(5) 0.014(4) 0.002(4) -0.003(4)
C21 0.062(5) 0.078(6) 0.067(5) -0.018(4) -0.013(4) -0.003(4)
C18 0.063(5) 0.109(8) 0.074(6) -0.004(6) -0.007(5) 0.004(5)
C25 0.045(4) 0.078(6) 0.088(6) -0.007(5) -0.015(4) -0.016(4)
C30 0.051(4) 0.052(5) 0.104(7) -0.004(5) -0.001(4) 0.004(4)
C31 0.060(5) 0.059(5) 0.122(8) 0.002(5) -0.023(5) -0.006(4)
C28 0.059(5) 0.154(10) 0.054(5) -0.009(6) -0.011(4) 0.004(6)
C19 0.083(6) 0.069(6) 0.096(7) -0.003(6) -0.007(5) 0.003(5)
C29 0.081(6) 0.066(5) 0.106(7) 0.017(5) -0.004(5) 0.007(5)
C32 0.091(7) 0.089(7) 0.132(9) 0.000(7) -0.046(7) -0.021(6)
C17 0.078(6) 0.118(8) 0.085(7) 0.003(6) 0.024(5) 0.018(6)
C20 0.103(8) 0.086(7) 0.131(10) 0.015(7) 0.004(7) 0.020(6)
Mo9 0.0473(3) 0.0333(3) 0.1169(6) -0.0025(3) -0.0151(3) 0.0028(2)
Mo10 0.0478(3) 0.0406(3) 0.1184(6) -0.0010(3) -0.0094(3) 0.0018(3)
O24 0.056(4) 0.050(4) 0.110(6) 0.000 -0.001(4) 0.000
O23 0.065(3) 0.042(3) 0.108(4) 0.006(3) -0.018(3) -0.008(2)
O22 0.054(3) 0.042(3) 0.118(5) -0.004(3) -0.006(3) -0.003(2)
O21 0.053(3) 0.046(3) 0.125(5) -0.002(3) -0.021(3) -0.005(2)
O26 0.058(4) 0.048(4) 0.113(7) 0.000 -0.014(4) 0.000
O25 0.060(3) 0.052(3) 0.145(6) 0.003(3) -0.006(3) 0.008(3)
N30 0.050(3) 0.031(3) 0.105(5) -0.008(3) -0.005(3) -0.003(3)
N26 0.050(3) 0.034(3) 0.122(6) 0.005(4) -0.023(4) -0.002(3)
N29 0.060(4) 0.045(3) 0.115(6) -0.001(4) -0.019(4) 0.002(3)
N27 0.073(4) 0.046(4) 0.109(6) -0.013(4) 0.002(4) 0.002(3)
N28 0.076(5) 0.050(4) 0.152(8) 0.016(5) -0.050(5) -0.009(4)
N25 0.103(6) 0.074(5) 0.100(6) -0.005(5) 0.005(5) 0.013(5)
C39 0.053(4) 0.058(5) 0.132(8) 0.002(5) -0.032(5) -0.002(4)
C38 0.060(5) 0.034(4) 0.126(8) 0.010(5) -0.016(5) 0.003(3)
C37 0.085(6) 0.054(5) 0.119(8) 0.024(5) -0.018(6) -0.008(4)
C34 0.068(5) 0.055(5) 0.116(8) -0.027(5) -0.023(5) 0.015(4)
C33 0.101(7) 0.049(5) 0.110(8) -0.017(5) -0.031(6) 0.007(5)
C35 0.097(7) 0.055(5) 0.124(9) 0.005(6) 0.009(7) 0.001(5)
C40 0.074(6) 0.083(7) 0.171(11) 0.017(7) -0.042(7) -0.022(5)
C36 0.135(10) 0.109(9) 0.139(11) -0.028(8) 0.025(9) -0.017(8)
Mo4 0.0789(4) 0.0859(5) 0.0530(4) -0.0034(3) -0.0187(3) 0.0100(4)
Mo1 0.0860(5) 0.0900(5) 0.0487(4) 0.0045(4) -0.0038(3) 0.0131(4)
Mo2 0.0761(4) 0.1028(6) 0.0582(4) -0.0005(4) 0.0006(3) 0.0219(4)
Mo3 0.0692(4) 0.1063(6) 0.0632(4) -0.0028(4) -0.0139(3) 0.0191(4)
O2 0.070(3) 0.077(4) 0.066(3) -0.001(3) -0.008(3) 0.002(3)
O6 0.098(4) 0.071(4) 0.049(3) -0.003(3) -0.017(3) 0.018(3)
O4 0.078(4) 0.091(4) 0.057(3) 0.007(3) 0.008(3) 0.009(3)
O8 0.058(3) 0.111(5) 0.066(3) 0.006(3) -0.015(3) 0.000(3)
O9 0.086(4) 0.095(4) 0.062(3) -0.008(3) -0.023(3) 0.019(3)
O3 0.109(5) 0.099(5) 0.051(3) 0.007(3) -0.001(3) 0.029(4)
O10 0.104(4) 0.083(4) 0.061(3) -0.010(3) -0.021(3) 0.016(3)
O1 0.090(4) 0.113(5) 0.064(4) 0.001(3) -0.005(3) 0.017(4)
O5 0.093(4) 0.125(6) 0.082(4) -0.009(4) -0.005(4) 0.027(4)
O7 0.100(5) 0.132(6) 0.081(4) -0.008(4) -0.020(4) 0.033(4)
N11 0.074(4) 0.082(5) 0.047(4) 0.000(3) -0.014(3) 0.003(4)
N10 0.057(4) 0.086(5) 0.064(4) -0.008(4) -0.010(3) -0.009(4)
N12 0.078(5) 0.078(5) 0.049(4) -0.005(3) 0.000(3) -0.002(4)
N2 0.097(6) 0.090(6) 0.060(4) 0.013(4) -0.006(4) -0.013(5)
N3 0.123(7) 0.079(5) 0.048(4) 0.000(4) -0.013(4) 0.012(5)
N9 0.065(4) 0.121(7) 0.068(5) -0.005(5) 0.001(4) 0.002(5)
N8 0.063(4) 0.121(7) 0.067(5) 0.001(5) 0.008(4) 0.022(4)
N7 0.076(5) 0.130(8) 0.089(6) -0.016(6) 0.013(5) -0.007(5)
N5 0.098(6) 0.106(6) 0.072(5) -0.008(5) -0.020(4) 0.039(5)
N6 0.096(6) 0.129(8) 0.084(6) -0.010(5) -0.005(5) 0.052(6)
N1 0.169(11) 0.108(8) 0.095(7) -0.011(6) -0.011(7) -0.007(8)
N4 0.167(10) 0.135(9) 0.101(7) -0.013(7) -0.031(7) 0.087(8)
C14 0.069(5) 0.079(6) 0.059(5) -0.012(4) -0.024(4) 0.006(5)
C13 0.068(5) 0.087(6) 0.082(6) -0.002(5) -0.032(5) 0.020(5)
C15 0.075(6) 0.095(7) 0.062(5) 0.000(5) 0.008(4) 0.009(5)
C10 0.086(7) 0.120(9) 0.072(6) 0.015(7) 0.030(5) 0.014(6)
C2 0.151(11) 0.090(8) 0.074(7) -0.005(6) -0.025(7) -0.018(8)
C11 0.059(5) 0.127(10) 0.102(8) 0.009(7) 0.002(5) 0.000(6)
C16 0.092(7) 0.115(9) 0.115(9) -0.028(7) 0.009(6) -0.014(7)
C3 0.152(11) 0.126(10) 0.052(6) -0.021(6) 0.006(6) 0.023(9)
C7 0.134(10) 0.152(12) 0.090(8) 0.005(8) -0.023(7) 0.053(9)
C12 0.084(7) 0.156(11) 0.089(7) -0.019(7) -0.018(6) -0.010(7)
C6 0.140(11) 0.132(11) 0.103(9) -0.002(8) -0.002(8) 0.054(9)
C9 0.104(8) 0.140(11) 0.120(10) 0.015(8) 0.037(7) 0.012(8)
C1 0.196(15) 0.114(10) 0.105(9) 0.010(8) -0.036(9) -0.069(10)
C4 0.176(14) 0.140(12) 0.107(9) -0.048(9) 0.023(9) 0.026(10)
C8 0.189(14) 0.185(14) 0.081(8) 0.020(8) -0.022(8) 0.102(12)
C5 0.186(14) 0.142(12) 0.083(8) -0.011(8) 0.015(8) 0.047(10)

loop_
_atom_type_symbol
_atom_type_description
_atom_type_scat_dispersion_real
_atom_type_scat_dispersion_imag
_atom_type_scat_source
C C 0.0181 0.0091 'International Tables Vol C Tables 4.2.6.8 and 6.1.1.4'
H H 0.0000 0.0000 'International Tables Vol C Tables 4.2.6.8 and 6.1.1.4'
Mo Mo -0.0483 2.7339 'International Tables Vol C Tables 4.2.6.8 and 6.1.1.4'
N N 0.0311 0.0180 'International Tables Vol C Tables 4.2.6.8 and 6.1.1.4'
O O 0.0492 0.0322 'International Tables Vol C Tables 4.2.6.8 and 6.1.1.4'

loop_
_geom_angle_atom_site_label_1
_geom_angle_atom_site_label_2
_geom_angle_atom_site_label_3
_geom_angle
_geom_angle_site_symmetry_1
_geom_angle_site_symmetry_3
_geom_angle_publ_flag
Mo5 Mo6 H16 107.0 . . ?
O13 Mo6 Mo5 48.86(14) . . ?
O13 Mo6 O16 89.10(18) . . ?
O13 Mo6 H16 75.4 . . ?
O13 Mo6 N23 165.6(2) . . ?
O13 Mo6 N20 84.7(2) . . ?
O14 Mo6 Mo5 48.63(15) . . ?
O14 Mo6 O13 93.4(2) . . ?
O14 Mo6 O16 88.63(17) . . ?
O14 Mo6 H16 107.8 . . ?
O14 Mo6 N23 86.1(2) . . ?
O14 Mo6 N20 165.07(19) . . ?
O15 Mo6 Mo5 97.74(17) . . ?
O15 Mo6 O13 105.7(2) . . ?
O15 Mo6 O14 106.4(2) . . ?
O15 Mo6 O16 157.9(2) . . ?
O15 Mo6 H16 145.7 . . ?
O15 Mo6 N23 88.2(2) . . ?
O15 Mo6 N20 88.4(2) . . ?
O16 Mo6 Mo5 104.33(13) . . ?
O16 Mo6 H16 23.2 . . ?
N23 Mo6 Mo5 134.24(14) . . ?
N23 Mo6 O16 76.5(2) . . ?
N23 Mo6 H16 91.1 . . ?
N23 Mo6 N20 92.1(2) . . ?
N20 Mo6 Mo5 133.21(18) . . ?
N20 Mo6 O16 76.54(19) . . ?
N20 Mo6 H16 57.4 . . ?
O18 Mo7 Mo8 48.97(13) . . ?
O18 Mo7 O17 93.2(2) . . ?
O18 Mo7 O16 87.70(18) . . ?
O18 Mo7 N24 86.0(2) . . ?
O18 Mo7 N21 164.7(2) . . ?
O17 Mo7 Mo8 48.85(15) . . ?
O17 Mo7 O16 89.32(18) . . ?
O17 Mo7 N24 166.9(2) . . ?
O17 Mo7 N21 84.8(2) . . ?
O19 Mo7 Mo8 98.12(16) . . ?
O19 Mo7 O18 106.8(2) . . ?
O19 Mo7 O17 107.0(2) . . ?
O19 Mo7 O16 157.14(19) . . ?
O19 Mo7 N24 85.8(2) . . ?
O19 Mo7 N21 88.2(3) . . ?
O16 Mo7 Mo8 104.70(12) . . ?
O16 Mo7 N24 77.5(2) . . ?
O16 Mo7 N21 77.1(2) . . ?
N24 Mo7 Mo8 134.16(17) . . ?
N21 Mo7 Mo8 133.19(18) . . ?
N21 Mo7 N24 92.4(2) . . ?
Mo6 Mo5 H11 120.1 . . ?
O11 Mo5 Mo6 104.44(12) . . ?
O11 Mo5 H11 23.9 . . ?
O11 Mo5 N18 76.24(19) . . ?
O11 Mo5 N15 76.9(2) . . ?
O13 Mo5 Mo6 49.63(16) . . ?
O13 Mo5 O11 89.04(18) . . ?
O13 Mo5 H11 87.8 . . ?
O13 Mo5 N18 165.2(2) . . ?
O13 Mo5 N15 85.5(2) . . ?
O14 Mo5 Mo6 49.45(14) . . ?
O14 Mo5 O11 88.28(18) . . ?
O14 Mo5 H11 112.1 . . ?
O14 Mo5 O13 94.9(2) . . ?
O14 Mo5 N18 85.7(2) . . ?
O14 Mo5 N15 165.2(2) . . ?
O12 Mo5 Mo6 98.24(17) . . ?
O12 Mo5 O11 157.3(2) . . ?
O12 Mo5 H11 137.5 . . ?
O12 Mo5 O13 106.3(2) . . ?
O12 Mo5 O14 106.5(2) . . ?
O12 Mo5 N18 87.6(2) . . ?
O12 Mo5 N15 87.6(2) . . ?
N18 Mo5 Mo6 134.72(17) . . ?
N18 Mo5 H11 78.4 . . ?
N18 Mo5 N15 90.2(2) . . ?
N15 Mo5 Mo6 134.64(17) . . ?
N15 Mo5 H11 53.0 . . ?
Mo7 Mo8 H11 118.70(12) . 7_657 ?
O11 Mo8 Mo7 103.95(11) 7_657 . ?
O11 Mo8 H11 23.84(6) 7_657 7_657 ?
O11 Mo8 N17 75.76(18) 7_657 7_657 ?
O11 Mo8 N14 76.8(2) 7_657 7_657 ?
O18 Mo8 Mo7 49.07(15) . . ?
O18 Mo8 O11 88.65(18) . 7_657 ?
O18 Mo8 H11 86.50(19) . 7_657 ?
O18 Mo8 N17 164.4(2) . 7_657 ?
O18 Mo8 N14 85.3(2) . 7_657 ?
O17 Mo8 Mo7 49.18(14) . . ?
O17 Mo8 O11 87.19(19) . 7_657 ?
O17 Mo8 H11 111.0(2) . 7_657 ?
O17 Mo8 O18 93.6(2) . . ?
O17 Mo8 N17 85.1(2) . 7_657 ?
O17 Mo8 N14 164.0(2) . 7_657 ?
O20 Mo8 Mo7 97.50(18) . . ?
O20 Mo8 O11 158.6(2) . 7_657 ?
O20 Mo8 H11 139.1(2) . 7_657 ?
O20 Mo8 O18 106.0(2) . . ?
O20 Mo8 O17 107.0(2) . . ?
O20 Mo8 N17 89.2(2) . 7_657 ?
O20 Mo8 N14 88.6(3) . 7_657 ?
N17 Mo8 Mo7 133.79(17) 7_657 . ?
N17 Mo8 H11 79.5(2) 7_657 7_657 ?
N14 Mo8 Mo7 134.00(16) 7_657 . ?
N14 Mo8 H11 53.0(2) 7_657 7_657 ?
N14 Mo8 N17 91.6(2) 7_657 7_657 ?
Mo5 O11 Mo8 119.3(2) . 7_657 ?
Mo5 O11 H11 72.0 . . ?
Mo8 O11 H11 63.7 7_657 . ?
Mo5 O13 Mo6 81.5(2) . . ?
Mo5 O14 Mo6 81.9(2) . . ?
Mo8 O18 Mo7 81.96(19) . . ?
Mo8 O17 Mo7 82.0(2) . . ?
Mo6 O16 H16 75.8 . . ?
Mo7 O16 Mo6 118.1(2) . . ?
Mo7 O16 H16 87.4 . . ?
N23 N24 Mo7 120.2(5) . . ?
C27 N24 Mo7 131.7(5) . . ?
C27 N24 N23 107.9(6) . . ?
N18 N17 Mo8 121.8(4) . 7_657 ?
C22 N17 Mo8 131.7(5) . 7_657 ?
C22 N17 N18 106.5(6) . . ?
N24 N23 Mo6 123.5(5) . . ?
C26 N23 Mo6 133.6(5) . . ?
C26 N23 N24 102.9(6) . . ?
N15 N14 Mo8 122.3(5) . 7_657 ?
C18 N14 Mo8 132.9(6) . 7_657 ?
C18 N14 N15 104.8(7) . . ?
N17 N18 Mo5 122.8(4) . . ?
C23 N18 Mo5 131.5(5) . . ?
C23 N18 N17 105.6(6) . . ?
C22 N16 C23 104.5(6) . . ?
N21 N20 Mo6 122.4(5) . . ?
C30 N20 Mo6 130.6(5) . . ?
C30 N20 N21 106.7(6) . . ?
N14 N15 Mo5 122.8(5) . . ?
C19 N15 Mo5 131.0(6) . . ?
C19 N15 N14 106.2(7) . . ?
C26 N22 C27 103.5(6) . . ?
N20 N21 Mo7 122.1(5) . . ?
C31 N21 Mo7 131.4(6) . . ?
C31 N21 N20 106.2(7) . . ?
C30 N19 C31 106.2(7) . . ?
C19 N13 C18 104.9(9) . . ?
N23 C26 C25 120.6(7) . . ?
N22 C26 N23 113.6(6) . . ?
N22 C26 C25 125.7(7) . . ?
N18 C23 N16 111.6(6) . . ?
N18 C23 C24 124.7(8) . . ?
N16 C23 C24 123.7(7) . . ?
N17 C22 N16 111.9(7) . . ?
N17 C22 C21 123.6(7) . . ?
N16 C22 C21 124.4(7) . . ?
C23 C24 H24A 109.5 . . ?
C23 C24 H24B 109.5 . . ?
C23 C24 H24C 109.5 . . ?
H24A C24 H24B 109.5 . . ?
H24A C24 H24C 109.5 . . ?
H24B C24 H24C 109.5 . . ?
N24 C27 N22 112.0(7) . . ?
N24 C27 C28 125.0(7) . . ?
N22 C27 C28 123.0(7) . . ?
C22 C21 H21A 109.5 . . ?
C22 C21 H21B 109.5 . . ?
C22 C21 H21C 109.5 . . ?
H21A C21 H21B 109.5 . . ?
H21A C21 H21C 109.5 . . ?
H21B C21 H21C 109.5 . . ?
N14 C18 N13 112.6(9) . . ?
N14 C18 C17 122.8(10) . . ?
N13 C18 C17 124.6(10) . . ?
C26 C25 H25A 109.5 . . ?
C26 C25 H25B 109.5 . . ?
C26 C25 H25C 109.5 . . ?
H25A C25 H25B 109.5 . . ?
H25A C25 H25C 109.5 . . ?
H25B C25 H25C 109.5 . . ?
N20 C30 N19 110.3(8) . . ?
N20 C30 C29 124.2(7) . . ?
N19 C30 C29 125.5(8) . . ?
N21 C31 N19 110.6(7) . . ?
N21 C31 C32 125.9(9) . . ?
N19 C31 C32 123.4(8) . . ?
C27 C28 H28A 109.5 . . ?
C27 C28 H28B 109.5 . . ?
C27 C28 H28C 109.5 . . ?
H28A C28 H28B 109.5 . . ?
H28A C28 H28C 109.5 . . ?
H28B C28 H28C 109.5 . . ?
N15 C19 C20 124.0(10) . . ?
N13 C19 N15 111.6(8) . . ?
N13 C19 C20 124.4(10) . . ?
C30 C29 H29A 109.5 . . ?
C30 C29 H29B 109.5 . . ?
C30 C29 H29C 109.5 . . ?
H29A C29 H29B 109.5 . . ?
H29A C29 H29C 109.5 . . ?
H29B C29 H29C 109.5 . . ?
C31 C32 H32A 109.5 . . ?
C31 C32 H32B 109.5 . . ?
C31 C32 H32C 109.5 . . ?
H32A C32 H32B 109.5 . . ?
H32A C32 H32C 109.5 . . ?
H32B C32 H32C 109.5 . . ?
C18 C17 H17A 109.5 . . ?
C18 C17 H17B 109.5 . . ?
C18 C17 H17C 109.5 . . ?
H17A C17 H17B 109.5 . . ?
H17A C17 H17C 109.5 . . ?
H17B C17 H17C 109.5 . . ?
C19 C20 H20A 109.5 . . ?
C19 C20 H20B 109.5 . . ?
C19 C20 H20C 109.5 . . ?
H20A C20 H20B 109.5 . . ?
H20A C20 H20C 109.5 . . ?
H20B C20 H20C 109.5 . . ?
Mo9 Mo9 H23 118.8 2_657 . ?
O23 Mo9 Mo9 105.29(14) . 2_657 ?
O23 Mo9 H23 25.5 . . ?
O23 Mo9 N30 76.9(2) . . ?
O22 Mo9 Mo9 48.79(15) 2_657 2_657 ?
O22 Mo9 Mo9 49.03(18) . 2_657 ?
O22 Mo9 O23 89.6(2) 2_657 . ?
O22 Mo9 O23 88.7(2) . . ?
O22 Mo9 H23 85.0 2_657 . ?
O22 Mo9 H23 113.9 . . ?
O22 Mo9 O22 93.5(3) . 2_657 ?
O22 Mo9 N30 165.6(2) . . ?
O22 Mo9 N30 87.2(2) 2_657 . ?
O22 Mo9 N26 166.3(2) 2_657 . ?
O22 Mo9 N26 86.3(2) . . ?
O21 Mo9 Mo9 95.79(19) . 2_657 ?
O21 Mo9 O23 158.9(2) . . ?
O21 Mo9 H23 138.9 . . ?
O21 Mo9 O22 104.9(3) . 2_657 ?
O21 Mo9 O22 105.3(2) . . ?
O21 Mo9 N30 88.4(2) . . ?
O21 Mo9 N26 88.3(3) . . ?
N30 Mo9 Mo9 135.43(19) . 2_657 ?
N30 Mo9 H23 51.8 . . ?
N26 Mo9 Mo9 134.71(16) . 2_657 ?
N26 Mo9 O23 76.7(2) . . ?
N26 Mo9 H23 82.6 . . ?
N26 Mo9 N30 89.6(2) . . ?
Mo10 Mo10 H23 118.1 6_565 . ?
O24 Mo10 Mo10 48.59(16) . 6_565 ?
O24 Mo10 O23 87.5(3) . . ?
O24 Mo10 H23 113.0 . . ?
O24 Mo10 O26 92.9(3) . . ?
O24 Mo10 N29 164.6(3) . . ?
O24 Mo10 N27 86.6(3) . . ?
O23 Mo10 Mo10 103.14(13) . 6_565 ?
O23 Mo10 H23 25.7 . . ?
O23 Mo10 N29 77.1(2) . . ?
O23 Mo10 N27 76.3(3) . . ?
O26 Mo10 Mo10 48.65(18) . 6_565 ?
O26 Mo10 O23 88.2(3) . . ?
O26 Mo10 H23 85.1 . . ?
O26 Mo10 N29 85.8(3) . . ?
O26 Mo10 N27 164.5(3) . . ?
O25 Mo10 Mo10 98.17(19) . 6_565 ?
O25 Mo10 O24 106.1(3) . . ?
O25 Mo10 O23 158.7(2) . . ?
O25 Mo10 H23 138.4 . . ?
O25 Mo10 O26 107.1(3) . . ?
O25 Mo10 N29 89.0(3) . . ?
O25 Mo10 N27 87.8(3) . . ?
N29 Mo10 Mo10 134.06(18) . 6_565 ?
N29 Mo10 H23 51.5 . . ?
N29 Mo10 N27 90.5(3) . . ?
N27 Mo10 Mo10 134.8(2) . 6_565 ?
N27 Mo10 H23 80.9 . . ?
Mo10 O24 Mo10 82.8(3) . 6_565 ?
Mo9 O23 H23 65.9 . . ?
Mo10 O23 Mo9 118.4(2) . . ?
Mo10 O23 H23 74.0 . . ?
Mo9 O22 Mo9 82.2(2) . 2_657 ?
Mo10 O26 Mo10 82.7(4) 6_565 . ?
N29 N30 Mo9 121.3(5) . . ?
C38 N30 Mo9 130.6(5) . . ?
C38 N30 N29 108.0(6) . . ?
N27 N26 Mo9 122.3(6) . . ?
C34 N26 Mo9 133.0(6) . . ?
C34 N26 N27 104.6(8) . . ?
N30 N29 Mo10 123.6(5) . . ?
C39 N29 Mo10 132.1(6) . . ?
C39 N29 N30 104.3(7) . . ?
N26 N27 Mo10 123.1(6) . . ?
C35 N27 Mo10 131.1(7) . . ?
C35 N27 N26 105.8(7) . . ?
C39 N28 C38 103.8(7) . . ?
C34 N25 C35 103.0(9) . . ?
N29 C39 C40 123.1(9) . . ?
N28 C39 N29 112.5(7) . . ?
N28 C39 C40 124.4(8) . . ?
N30 C38 N28 111.5(7) . . ?
N30 C38 C37 124.8(7) . . ?
N28 C38 C37 123.7(8) . . ?
C38 C37 H37A 109.5 . . ?
C38 C37 H37B 109.5 . . ?
C38 C37 H37C 109.5 . . ?
H37A C37 H37B 109.5 . . ?
H37A C37 H37C 109.5 . . ?
H37B C37 H37C 109.5 . . ?
N26 C34 C33 121.3(10) . . ?
N25 C34 N26 112.7(8) . . ?
N25 C34 C33 126.0(10) . . ?
C34 C33 H33A 109.5 . . ?
C34 C33 H33B 109.5 . . ?
C34 C33 H33C 109.5 . . ?
H33A C33 H33B 109.5 . . ?
H33A C33 H33C 109.5 . . ?
H33B C33 H33C 109.5 . . ?
N27 C35 N25 113.8(10) . . ?
N27 C35 C36 126.0(10) . . ?
N25 C35 C36 120.2(12) . . ?
C39 C40 H40A 109.5 . . ?
C39 C40 H40B 109.5 . . ?
C39 C40 H40C 109.5 . . ?
H40A C40 H40B 109.5 . . ?
H40A C40 H40C 109.5 . . ?
H40B C40 H40C 109.5 . . ?
C35 C36 H36A 109.5 . . ?
C35 C36 H36B 109.5 . . ?
C35 C36 H36C 109.5 . . ?
H36A C36 H36B 109.5 . . ?
H36A C36 H36C 109.5 . . ?
H36B C36 H36C 109.5 . . ?
Mo3 Mo4 H2 119.06(16) . 2_656 ?
O2 Mo4 Mo3 105.37(15) 2_656 . ?
O2 Mo4 H2 23.73(6) 2_656 2_656 ?
O2 Mo4 N11 75.3(2) 2_656 . ?
O2 Mo4 N2 76.4(3) 2_656 2_656 ?
O8 Mo4 Mo3 48.97(19) . . ?
O8 Mo4 O2 89.1(2) . 2_656 ?
O8 Mo4 H2 112.7(2) . 2_656 ?
O8 Mo4 O9 93.2(3) . . ?
O8 Mo4 N11 86.3(3) . . ?
O8 Mo4 N2 165.4(3) . 2_656 ?
O9 Mo4 Mo3 48.9(2) . . ?
O9 Mo4 O2 88.7(2) . 2_656 ?
O9 Mo4 H2 85.7(3) . 2_656 ?
O9 Mo4 N11 164.0(2) . . ?
O9 Mo4 N2 86.3(3) . 2_656 ?
O10 Mo4 Mo3 96.4(2) . . ?
O10 Mo4 O2 158.2(3) . 2_656 ?
O10 Mo4 H2 139.1(3) . 2_656 ?
O10 Mo4 O8 105.7(3) . . ?
O10 Mo4 O9 106.0(3) . . ?
O10 Mo4 N11 89.4(3) . . ?
O10 Mo4 N2 88.4(3) . 2_656 ?
N11 Mo4 Mo3 134.83(19) . . ?
N11 Mo4 H2 79.8(2) . 2_656 ?
N11 Mo4 N2 90.2(3) . 2_656 ?
N2 Mo4 Mo3 134.5(2) 2_656 . ?
N2 Mo4 H2 52.7(3) 2_656 2_656 ?
Mo2 Mo1 H2 119.5 . . ?
O2 Mo1 Mo2 103.78(14) . . ?
O2 Mo1 H2 23.8 . . ?
O2 Mo1 N12 75.5(2) . 2_656 ?
O2 Mo1 N3 77.6(3) . . ?
O4 Mo1 Mo2 48.63(17) . . ?
O4 Mo1 O2 89.1(2) . . ?
O4 Mo1 H2 112.9 . . ?
O4 Mo1 O3 93.3(3) . . ?
O4 Mo1 N12 86.4(2) . 2_656 ?
O4 Mo1 N3 166.6(3) . . ?
O3 Mo1 Mo2 48.3(2) . . ?
O3 Mo1 O2 89.2(2) . . ?
O3 Mo1 H2 88.4 . . ?
O3 Mo1 N12 164.7(3) . 2_656 ?
O3 Mo1 N3 87.7(3) . . ?
O1 Mo1 Mo2 98.8(2) . . ?
O1 Mo1 O2 157.4(2) . . ?
O1 Mo1 H2 137.0 . . ?
O1 Mo1 O4 106.8(3) . . ?
O1 Mo1 O3 105.5(3) . . ?
O1 Mo1 N12 89.2(3) . 2_656 ?
O1 Mo1 N3 85.8(3) . . ?
N12 Mo1 Mo2 134.84(19) 2_656 . ?
N12 Mo1 H2 77.7 2_656 . ?
N12 Mo1 N3 89.2(3) 2_656 . ?
N3 Mo1 Mo2 135.5(2) . . ?
N3 Mo1 H2 53.7 . . ?
Mo1 Mo2 H6 116.4 . . ?
O6 Mo2 Mo1 104.18(15) . . ?
O6 Mo2 H6 23.8 . . ?
O6 Mo2 N8 76.1(3) . . ?
O6 Mo2 N5 76.8(3) . . ?
O4 Mo2 Mo1 48.59(18) . . ?
O4 Mo2 O6 88.4(2) . . ?
O4 Mo2 H6 111.9 . . ?
O4 Mo2 N8 85.9(3) . . ?
O4 Mo2 N5 165.0(3) . . ?
O3 Mo2 Mo1 49.07(17) . . ?
O3 Mo2 O6 90.1(2) . . ?
O3 Mo2 H6 84.9 . . ?
O3 Mo2 O4 94.0(2) . . ?
O3 Mo2 N8 166.3(3) . . ?
O3 Mo2 N5 84.0(3) . . ?
O5 Mo2 Mo1 98.7(2) . . ?
O5 Mo2 O6 157.1(3) . . ?
O5 Mo2 H6 139.2 . . ?
O5 Mo2 O4 106.6(3) . . ?
O5 Mo2 O3 105.5(3) . . ?
O5 Mo2 N8 87.6(3) . . ?
O5 Mo2 N5 88.1(3) . . ?
N8 Mo2 Mo1 134.0(2) . . ?
N8 Mo2 H6 82.5 . . ?
N5 Mo2 Mo1 132.8(2) . . ?
N5 Mo2 H6 53.2 . . ?
N5 Mo2 N8 92.6(3) . . ?
Mo4 Mo3 H6 117.3 . . ?
O6 Mo3 Mo4 105.36(16) . . ?
O6 Mo3 H6 23.8 . . ?
O6 Mo3 N9 76.9(2) . . ?
O6 Mo3 N6 76.7(3) . . ?
O8 Mo3 Mo4 48.84(18) . . ?
O8 Mo3 O6 87.9(2) . . ?
O8 Mo3 H6 111.3 . . ?
O8 Mo3 N9 85.4(3) . . ?
O8 Mo3 N6 164.6(3) . . ?
O9 Mo3 Mo4 48.92(18) . . ?
O9 Mo3 O6 89.9(2) . . ?
O9 Mo3 H6 84.5 . . ?
O9 Mo3 O8 93.1(3) . . ?
O9 Mo3 N9 166.7(2) . . ?
O9 Mo3 N6 85.3(3) . . ?
O7 Mo3 Mo4 97.4(3) . . ?
O7 Mo3 O6 157.2(3) . . ?
O7 Mo3 H6 139.3 . . ?
O7 Mo3 O8 107.4(3) . . ?
O7 Mo3 O9 105.6(3) . . ?
O7 Mo3 N9 87.4(3) . . ?
O7 Mo3 N6 87.8(3) . . ?
N9 Mo3 Mo4 133.4(2) . . ?
N9 Mo3 H6 83.7 . . ?
N9 Mo3 N6 92.6(3) . . ?
N6 Mo3 Mo4 133.7(3) . . ?
N6 Mo3 H6 53.2 . . ?
Mo4 O2 H2 62.4 2_656 . ?
Mo1 O2 Mo4 120.1(2) . 2_656 ?
Mo1 O2 H2 75.2 . . ?
Mo2 O6 Mo3 118.6(3) . . ?
Mo2 O6 H6 72.4 . . ?
Mo3 O6 H6 70.1 . . ?
Mo1 O4 Mo2 82.8(2) . . ?
Mo4 O8 Mo3 82.2(3) . . ?
Mo3 O9 Mo4 82.2(3) . . ?
Mo2 O3 Mo1 82.6(3) . . ?
N12 N11 Mo4 122.8(5) . . ?
C14 N11 Mo4 130.4(6) . . ?
C14 N11 N12 106.7(7) . . ?
C14 N10 C15 103.7(7) . . ?
N11 N12 Mo1 123.4(5) . 2_656 ?
C15 N12 Mo1 129.1(6) . 2_656 ?
C15 N12 N11 107.3(7) . . ?
N3 N2 Mo4 123.3(6) . 2_656 ?
C2 N2 Mo4 129.8(9) . 2_656 ?
C2 N2 N3 106.9(10) . . ?
N2 N3 Mo1 121.2(6) . . ?
C3 N3 Mo1 131.7(10) . . ?
C3 N3 N2 107.1(10) . . ?
N8 N9 Mo3 121.1(7) . . ?
C11 N9 Mo3 131.7(7) . . ?
C11 N9 N8 106.8(9) . . ?
N9 N8 Mo2 122.7(7) . . ?
C10 N8 Mo2 133.2(7) . . ?
C10 N8 N9 103.7(8) . . ?
C10 N7 C11 106.3(10) . . ?
N6 N5 Mo2 123.1(6) . . ?
C6 N5 Mo2 132.0(7) . . ?
C6 N5 N6 104.8(8) . . ?
N5 N6 Mo3 121.4(6) . . ?
C7 N6 Mo3 129.2(8) . . ?
C7 N6 N5 109.0(9) . . ?
C2 N1 C3 102.7(11) . . ?
C6 N4 C7 105.0(10) . . ?
N11 C14 N10 112.1(8) . . ?
N11 C14 C13 126.3(9) . . ?
N10 C14 C13 121.5(8) . . ?
C14 C13 H13A 109.5 . . ?
C14 C13 H13B 109.5 . . ?
C14 C13 H13C 109.5 . . ?
H13A C13 H13B 109.5 . . ?
H13A C13 H13C 109.5 . . ?
H13B C13 H13C 109.5 . . ?
N10 C15 C16 125.4(9) . . ?
N12 C15 N10 110.2(8) . . ?
N12 C15 C16 124.4(9) . . ?
N8 C10 C9 121.5(11) . . ?
N7 C10 N8 111.9(9) . . ?
N7 C10 C9 126.6(12) . . ?
N2 C2 N1 111.7(12) . . ?
N2 C2 C1 126.5(14) . . ?
N1 C2 C1 121.8(12) . . ?
N9 C11 N7 111.2(10) . . ?
N9 C11 C12 124.2(11) . . ?
N7 C11 C12 124.6(11) . . ?
C15 C16 H16A 109.5 . . ?
C15 C16 H16B 109.5 . . ?
C15 C16 H16C 109.5 . . ?
H16A C16 H16B 109.5 . . ?
H16A C16 H16C 109.5 . . ?
H16B C16 H16C 109.5 . . ?
N3 C3 N1 111.7(12) . . ?
N3 C3 C4 125.2(14) . . ?
N1 C3 C4 123.0(12) . . ?
N6 C7 N4 110.3(10) . . ?
N6 C7 C8 125.6(13) . . ?
N4 C7 C8 123.2(11) . . ?
C11 C12 H12A 109.5 . . ?
C11 C12 H12B 109.5 . . ?
C11 C12 H12C 109.5 . . ?
H12A C12 H12B 109.5 . . ?
H12A C12 H12C 109.5 . . ?
H12B C12 H12C 109.5 . . ?
N5 C6 C5 123.4(11) . . ?
N4 C6 N5 110.8(11) . . ?
N4 C6 C5 125.6(12) . . ?
C10 C9 H9A 109.5 . . ?
C10 C9 H9B 109.5 . . ?
C10 C9 H9C 109.5 . . ?
H9A C9 H9B 109.5 . . ?
H9A C9 H9C 109.5 . . ?
H9B C9 H9C 109.5 . . ?
C2 C1 H1A 109.5 . . ?
C2 C1 H1B 109.5 . . ?
C2 C1 H1C 109.5 . . ?
H1A C1 H1B 109.5 . . ?
H1A C1 H1C 109.5 . . ?
H1B C1 H1C 109.5 . . ?
C3 C4 H4A 109.5 . . ?
C3 C4 H4B 109.5 . . ?
C3 C4 H4C 109.5 . . ?
H4A C4 H4B 109.5 . . ?
H4A C4 H4C 109.5 . . ?
H4B C4 H4C 109.5 . . ?
C7 C8 H8A 109.5 . . ?
C7 C8 H8B 109.5 . . ?
C7 C8 H8C 109.5 . . ?
H8A C8 H8B 109.5 . . ?
H8A C8 H8C 109.5 . . ?
H8B C8 H8C 109.5 . . ?
C6 C5 H5A 109.5 . . ?
C6 C5 H5B 109.5 . . ?
C6 C5 H5C 109.5 . . ?
H5A C5 H5B 109.5 . . ?
H5A C5 H5C 109.5 . . ?
H5B C5 H5C 109.5 . . ?

loop_
_geom_bond_atom_site_label_1
_geom_bond_atom_site_label_2
_geom_bond_distance
_geom_bond_site_symmetry_2
_geom_bond_publ_flag
Mo6 Mo5 2.5542(8) . ?
Mo6 O13 1.967(5) . ?
Mo6 O14 1.960(5) . ?
Mo6 O15 1.681(5) . ?
Mo6 O16 2.206(4) . ?
Mo6 H16 2.1650 . ?
Mo6 N23 2.183(6) . ?
Mo6 N20 2.194(6) . ?
Mo7 Mo8 2.5503(8) . ?
Mo7 O18 1.946(5) . ?
Mo7 O17 1.949(5) . ?
Mo7 O19 1.708(5) . ?
Mo7 O16 2.157(5) . ?
Mo7 N24 2.223(6) . ?
Mo7 N21 2.183(7) . ?
Mo5 O11 2.165(4) . ?
Mo5 H11 2.0696 . ?
Mo5 O13 1.945(5) . ?
Mo5 O14 1.936(5) . ?
Mo5 O12 1.698(5) . ?
Mo5 N18 2.189(6) . ?
Mo5 N15 2.207(7) . ?
Mo8 O11 2.175(5) 7_657 ?
Mo8 H11 1.952(5) 7_657 ?
Mo8 O18 1.943(4) . ?
Mo8 O17 1.939(5) . ?
Mo8 O20 1.682(5) . ?
Mo8 N17 2.210(5) 7_657 ?
Mo8 N14 2.192(7) 7_657 ?
O11 H11 0.8799 . ?
O16 H16 0.8798 . ?
N24 N23 1.417(8) . ?
N24 C27 1.294(10) . ?
N17 N18 1.394(8) . ?
N17 C22 1.327(9) . ?
N23 C26 1.359(9) . ?
N14 N15 1.378(9) . ?
N14 C18 1.328(11) . ?
N18 C23 1.329(9) . ?
N16 C23 1.357(10) . ?
N16 C22 1.335(9) . ?
N20 N21 1.405(8) . ?
N20 C30 1.341(10) . ?
N15 C19 1.347(12) . ?
N22 C26 1.325(10) . ?
N22 C27 1.376(9) . ?
N21 C31 1.329(10) . ?
N19 C30 1.342(10) . ?
N19 C31 1.359(12) . ?
N13 C18 1.332(12) . ?
N13 C19 1.306(12) . ?
C26 C25 1.504(9) . ?
C23 C24 1.457(11) . ?
C22 C21 1.460(11) . ?
C24 H24A 0.9800 . ?
C24 H24B 0.9800 . ?
C24 H24C 0.9800 . ?
C27 C28 1.499(11) . ?
C21 H21A 0.9800 . ?
C21 H21B 0.9800 . ?
C21 H21C 0.9800 . ?
C18 C17 1.515(13) . ?
C25 H25A 0.9800 . ?
C25 H25B 0.9800 . ?
C25 H25C 0.9800 . ?
C30 C29 1.471(12) . ?
C31 C32 1.467(12) . ?
C28 H28A 0.9800 . ?
C28 H28B 0.9800 . ?
C28 H28C 0.9800 . ?
C19 C20 1.534(13) . ?
C29 H29A 0.9800 . ?
C29 H29B 0.9800 . ?
C29 H29C 0.9800 . ?
C32 H32A 0.9800 . ?
C32 H32B 0.9800 . ?
C32 H32C 0.9800 . ?
C17 H17A 0.9800 . ?
C17 H17B 0.9800 . ?
C17 H17C 0.9800 . ?
C20 H20A 0.9800 . ?
C20 H20B 0.9800 . ?
C20 H20C 0.9800 . ?
Mo9 Mo9 2.5586(12) 2_657 ?
Mo9 O23 2.208(5) . ?
Mo9 H23 2.0168 . ?
Mo9 O22 1.950(6) 2_657 ?
Mo9 O22 1.943(5) . ?
Mo9 O21 1.642(5) . ?
Mo9 N30 2.217(6) . ?
Mo9 N26 2.179(8) . ?
Mo10 Mo10 2.5514(12) 6_565 ?
Mo10 O24 1.929(6) . ?
Mo10 O23 2.163(5) . ?
Mo10 H23 2.1089 . ?
Mo10 O26 1.931(7) . ?
Mo10 O25 1.690(6) . ?
Mo10 N29 2.183(7) . ?
Mo10 N27 2.185(7) . ?
O23 H23 0.9498 . ?
N30 N29 1.392(9) . ?
N30 C38 1.302(10) . ?
N26 N27 1.398(9) . ?
N26 C34 1.370(11) . ?
N29 C39 1.343(10) . ?
N27 C35 1.295(13) . ?
N28 C39 1.340(12) . ?
N28 C38 1.362(10) . ?
N25 C34 1.310(13) . ?
N25 C35 1.372(13) . ?
C39 C40 1.521(11) . ?
C38 C37 1.493(12) . ?
C37 H37A 0.9800 . ?
C37 H37B 0.9800 . ?
C37 H37C 0.9800 . ?
C34 C33 1.485(12) . ?
C33 H33A 0.9800 . ?
C33 H33B 0.9800 . ?
C33 H33C 0.9800 . ?
C35 C36 1.491(15) . ?
C40 H40A 0.9800 . ?
C40 H40B 0.9800 . ?
C40 H40C 0.9800 . ?
C36 H36A 0.9800 . ?
C36 H36B 0.9800 . ?
C36 H36C 0.9800 . ?
Mo4 Mo3 2.5459(11) . ?
Mo4 O2 2.181(5) 2_656 ?
Mo4 H2 1.938(5) 2_656 ?
Mo4 O8 1.935(6) . ?
Mo4 O9 1.937(6) . ?
Mo4 O10 1.689(5) . ?
Mo4 N11 2.202(7) . ?
Mo4 N2 2.212(9) 2_656 ?
Mo1 Mo2 2.5545(10) . ?
Mo1 O2 2.149(6) . ?
Mo1 H2 2.1040 . ?
Mo1 O4 1.931(6) . ?
Mo1 O3 1.946(6) . ?
Mo1 O1 1.688(6) . ?
Mo1 N12 2.204(7) 2_656 ?
Mo1 N3 2.228(8) . ?
Mo2 O6 2.167(5) . ?
Mo2 H6 2.0773 . ?
Mo2 O4 1.932(6) . ?
Mo2 O3 1.923(7) . ?
Mo2 O5 1.675(7) . ?
Mo2 N8 2.208(9) . ?
Mo2 N5 2.172(8) . ?
Mo3 O6 2.174(5) . ?
Mo3 H6 2.0489 . ?
Mo3 O8 1.938(6) . ?
Mo3 O9 1.936(7) . ?
Mo3 O7 1.686(6) . ?
Mo3 N9 2.198(9) . ?
Mo3 N6 2.204(8) . ?
O2 H2 0.8800 . ?
O6 H6 0.8795 . ?
N11 N12 1.347(9) . ?
N11 C14 1.313(10) . ?
N10 C14 1.337(11) . ?
N10 C15 1.358(11) . ?
N12 C15 1.328(11) . ?
N2 N3 1.379(11) . ?
N2 C2 1.317(13) . ?
N3 C3 1.286(13) . ?
N9 N8 1.404(10) . ?
N9 C11 1.325(13) . ?
N8 C10 1.372(13) . ?
N7 C10 1.302(13) . ?
N7 C11 1.336(13) . ?
N5 N6 1.399(10) . ?
N5 C6 1.361(14) . ?
N6 C7 1.301(14) . ?
N1 C2 1.349(16) . ?
N1 C3 1.390(16) . ?
N4 C7 1.382(15) . ?
N4 C6 1.356(14) . ?
C14 C13 1.507(12) . ?
C13 H13A 0.9800 . ?
C13 H13B 0.9800 . ?
C13 H13C 0.9800 . ?
C15 C16 1.459(13) . ?
C10 C9 1.461(14) . ?
C2 C1 1.476(17) . ?
C11 C12 1.501(14) . ?
C16 H16A 0.9800 . ?
C16 H16B 0.9800 . ?
C16 H16C 0.9800 . ?
C3 C4 1.476(17) . ?
C7 C8 1.498(14) . ?
C12 H12A 0.9800 . ?
C12 H12B 0.9800 . ?
C12 H12C 0.9800 . ?
C6 C5 1.470(16) . ?
C9 H9A 0.9800 . ?
C9 H9B 0.9800 . ?
C9 H9C 0.9800 . ?
C1 H1A 0.9800 . ?
C1 H1B 0.9800 . ?
C1 H1C 0.9800 . ?
C4 H4A 0.9800 . ?
C4 H4B 0.9800 . ?
C4 H4C 0.9800 . ?
C8 H8A 0.9800 . ?
C8 H8B 0.9800 . ?
C8 H8C 0.9800 . ?
C5 H5A 0.9800 . ?
C5 H5B 0.9800 . ?
C5 H5C 0.9800 . ?

loop_
_geom_torsion_atom_site_label_1
_geom_torsion_atom_site_label_2
_geom_torsion_atom_site_label_3
_geom_torsion_atom_site_label_4
_geom_torsion
_geom_torsion_site_symmetry_1
_geom_torsion_site_symmetry_2
_geom_torsion_site_symmetry_3
_geom_torsion_site_symmetry_4
_geom_torsion_publ_flag
Mo6 N23 C26 N22 178.0(5) . . . . ?
Mo6 N23 C26 C25 -1.8(11) . . . . ?
Mo6 N20 N21 Mo7 -1.9(8) . . . . ?
Mo6 N20 N21 C31 173.1(6) . . . . ?
Mo6 N20 C30 N19 -172.5(6) . . . . ?
Mo6 N20 C30 C29 8.3(13) . . . . ?
Mo7 N24 N23 Mo6 -2.0(7) . . . . ?
Mo7 N24 N23 C26 176.2(4) . . . . ?
Mo7 N24 C27 N22 -175.8(5) . . . . ?
Mo7 N24 C27 C28 3.6(13) . . . . ?
Mo7 N21 C31 N19 174.6(6) . . . . ?
Mo7 N21 C31 C32 -6.1(16) . . . . ?
Mo5 N18 C23 N16 -176.9(5) . . . . ?
Mo5 N18 C23 C24 1.6(11) . . . . ?
Mo5 N15 C19 N13 177.2(6) . . . . ?
Mo5 N15 C19 C20 -1.5(13) . . . . ?
Mo8 N17 N18 Mo5 -1.4(7) 7_657 . . . ?
Mo8 N17 N18 C23 -178.5(4) 7_657 . . . ?
Mo8 N17 C22 N16 178.3(5) 7_657 . . . ?
Mo8 N17 C22 C21 1.8(11) 7_657 . . . ?
Mo8 N14 N15 Mo5 3.4(7) 7_657 . . . ?
Mo8 N14 N15 C19 -179.5(5) 7_657 . . . ?
Mo8 N14 C18 N13 179.3(6) 7_657 . . . ?
Mo8 N14 C18 C17 -1.6(13) 7_657 . . . ?
N24 N23 C26 N22 0.0(8) . . . . ?
N24 N23 C26 C25 -179.7(6) . . . . ?
N17 N18 C23 N16 -0.1(8) . . . . ?
N17 N18 C23 C24 178.4(7) . . . . ?
N23 N24 C27 N22 -0.6(9) . . . . ?
N23 N24 C27 C28 178.9(8) . . . . ?
N14 N15 C19 N13 0.4(10) . . . . ?
N14 N15 C19 C20 -178.3(8) . . . . ?
N18 N17 C22 N16 -0.4(8) . . . . ?
N18 N17 C22 C21 -176.9(7) . . . . ?
N20 N21 C31 N19 0.3(11) . . . . ?
N20 N21 C31 C32 179.6(10) . . . . ?
N15 N14 C18 N13 0.3(9) . . . . ?
N15 N14 C18 C17 179.5(8) . . . . ?
N21 N20 C30 N19 0.1(9) . . . . ?
N21 N20 C30 C29 -179.1(8) . . . . ?
C26 N22 C27 N24 0.6(10) . . . . ?
C26 N22 C27 C28 -178.9(9) . . . . ?
C23 N16 C22 N17 0.3(8) . . . . ?
C23 N16 C22 C21 176.8(7) . . . . ?
C22 N17 N18 Mo5 177.4(5) . . . . ?
C22 N17 N18 C23 0.3(7) . . . . ?
C22 N16 C23 N18 -0.1(8) . . . . ?
C22 N16 C23 C24 -178.6(7) . . . . ?
C27 N24 N23 Mo6 -177.9(5) . . . . ?
C27 N24 N23 C26 0.4(8) . . . . ?
C27 N22 C26 N23 -0.4(9) . . . . ?
C27 N22 C26 C25 179.4(8) . . . . ?
C18 N14 N15 Mo5 -177.5(5) . . . . ?
C18 N14 N15 C19 -0.4(8) . . . . ?
C18 N13 C19 N15 -0.2(11) . . . . ?
C18 N13 C19 C20 178.5(9) . . . . ?
C30 N20 N21 Mo7 -175.2(5) . . . . ?
C30 N20 N21 C31 -0.2(9) . . . . ?
C30 N19 C31 N21 -0.3(11) . . . . ?
C30 N19 C31 C32 -179.6(10) . . . . ?
C31 N19 C30 N20 0.1(10) . . . . ?
C31 N19 C30 C29 179.3(9) . . . . ?
C19 N13 C18 N14 -0.1(11) . . . . ?
C19 N13 C18 C17 -179.2(9) . . . . ?
Mo9 N30 N29 Mo10 -2.3(8) . . . . ?
Mo9 N30 N29 C39 176.8(6) . . . . ?
Mo9 N30 C38 N28 -176.7(6) . . . . ?
Mo9 N30 C38 C37 1.3(14) . . . . ?
Mo9 N26 N27 Mo10 2.6(8) . . . . ?
Mo9 N26 N27 C35 -179.4(6) . . . . ?
Mo9 N26 C34 N25 176.9(6) . . . . ?
Mo9 N26 C34 C33 -3.3(11) . . . . ?
Mo10 N29 C39 N28 179.1(7) . . . . ?
Mo10 N29 C39 C40 0.7(15) . . . . ?
Mo10 N27 C35 N25 -179.2(6) . . . . ?
Mo10 N27 C35 C36 -2.4(16) . . . . ?
N30 N29 C39 N28 0.2(11) . . . . ?
N30 N29 C39 C40 -178.2(9) . . . . ?
N26 N27 C35 N25 3.0(11) . . . . ?
N26 N27 C35 C36 179.8(10) . . . . ?
N29 N30 C38 N28 -0.7(10) . . . . ?
N29 N30 C38 C37 177.3(9) . . . . ?
N27 N26 C34 N25 -0.8(9) . . . . ?
N27 N26 C34 C33 178.9(7) . . . . ?
C39 N28 C38 N30 0.8(11) . . . . ?
C39 N28 C38 C37 -177.3(9) . . . . ?
C38 N30 N29 Mo10 -178.7(6) . . . . ?
C38 N30 N29 C39 0.3(9) . . . . ?
C38 N28 C39 N29 -0.6(12) . . . . ?
C38 N28 C39 C40 177.8(10) . . . . ?
C34 N26 N27 Mo10 -179.3(5) . . . . ?
C34 N26 N27 C35 -1.3(9) . . . . ?
C34 N25 C35 N27 -3.5(11) . . . . ?
C34 N25 C35 C36 179.5(10) . . . . ?
C35 N25 C34 N26 2.5(10) . . . . ?
C35 N25 C34 C33 -177.2(8) . . . . ?
Mo4 N11 N12 Mo1 -0.7(8) . . . 2_656 ?
Mo4 N11 N12 C15 -176.5(5) . . . . ?
Mo4 N11 C14 N10 175.1(5) . . . . ?
Mo4 N11 C14 C13 -0.3(12) . . . . ?
Mo4 N2 N3 Mo1 4.0(8) 2_656 . . . ?
Mo4 N2 N3 C3 -178.3(7) 2_656 . . . ?
Mo4 N2 C2 N1 178.5(7) 2_656 . . . ?
Mo4 N2 C2 C1 -5.3(16) 2_656 . . . ?
Mo1 N12 C15 N10 -174.4(5) 2_656 . . . ?
Mo1 N12 C15 C16 3.3(14) 2_656 . . . ?
Mo1 N3 C3 N1 176.9(7) . . . . ?
Mo1 N3 C3 C4 -0.9(18) . . . . ?
Mo2 N8 C10 N7 175.6(6) . . . . ?
Mo2 N8 C10 C9 -6.4(14) . . . . ?
Mo2 N5 N6 Mo3 1.3(12) . . . . ?
Mo2 N5 N6 C7 174.9(9) . . . . ?
Mo2 N5 C6 N4 -176.7(9) . . . . ?
Mo2 N5 C6 C5 -1(2) . . . . ?
Mo3 N9 N8 Mo2 -0.5(9) . . . . ?
Mo3 N9 N8 C10 173.0(6) . . . . ?
Mo3 N9 C11 N7 -174.8(6) . . . . ?
Mo3 N9 C11 C12 8.0(15) . . . . ?
Mo3 N6 C7 N4 176.2(9) . . . . ?
Mo3 N6 C7 C8 -15(2) . . . . ?
N11 N12 C15 N10 1.1(9) . . . . ?
N11 N12 C15 C16 178.7(9) . . . . ?
N12 N11 C14 N10 -1.0(9) . . . . ?
N12 N11 C14 C13 -176.4(7) . . . . ?
N2 N3 C3 N1 -0.4(12) . . . . ?
N2 N3 C3 C4 -178.2(11) . . . . ?
N3 N2 C2 N1 0.2(12) . . . . ?
N3 N2 C2 C1 176.4(10) . . . . ?
N9 N8 C10 N7 3.1(10) . . . . ?
N9 N8 C10 C9 -178.9(9) . . . . ?
N8 N9 C11 N7 -2.2(11) . . . . ?
N8 N9 C11 C12 -179.4(9) . . . . ?
N5 N6 C7 N4 3.3(16) . . . . ?
N5 N6 C7 C8 172.5(14) . . . . ?
N6 N5 C6 N4 -0.6(15) . . . . ?
N6 N5 C6 C5 174.7(14) . . . . ?
C14 N11 N12 Mo1 175.7(5) . . . 2_656 ?
C14 N11 N12 C15 0.0(9) . . . . ?
C14 N10 C15 N12 -1.6(9) . . . . ?
C14 N10 C15 C16 -179.2(9) . . . . ?
C15 N10 C14 N11 1.6(9) . . . . ?
C15 N10 C14 C13 177.2(7) . . . . ?
C10 N7 C11 N9 4.1(12) . . . . ?
C10 N7 C11 C12 -178.7(10) . . . . ?
C2 N2 N3 Mo1 -177.5(6) . . . . ?
C2 N2 N3 C3 0.1(10) . . . . ?
C2 N1 C3 N3 0.5(13) . . . . ?
C2 N1 C3 C4 178.3(12) . . . . ?
C11 N9 N8 Mo2 -174.0(6) . . . . ?
C11 N9 N8 C10 -0.5(9) . . . . ?
C11 N7 C10 N8 -4.5(12) . . . . ?
C11 N7 C10 C9 177.6(10) . . . . ?
C3 N1 C2 N2 -0.4(13) . . . . ?
C3 N1 C2 C1 -176.8(10) . . . . ?
C7 N4 C6 N5 2.4(17) . . . . ?
C7 N4 C6 C5 -172.7(15) . . . . ?
C6 N5 N6 Mo3 -175.3(9) . . . . ?
C6 N5 N6 C7 -1.7(14) . . . . ?
C6 N4 C7 N6 -3.5(18) . . . . ?
C6 N4 C7 C8 -173.1(15) . . . . ?

loop_
_smtbx_masks_void_nr
_smtbx_masks_void_average_x
_smtbx_masks_void_average_y
_smtbx_masks_void_average_z
_smtbx_masks_void_volume
_smtbx_masks_void_count_electrons
_smtbx_masks_void_content
1 -0.198 -0.468 -0.439 21476.0 6628.4 '40 NH4,624 H2O'
